data_4034181
loop_
_publ_author_name
'Jash, Moumita'
'De, Sukanya'
'Pramanik, Subhendu'
'Chowdhury, Chinmay'

_publ_section_title
;
 Palladium(II)-Catalyzed Cascade Reactions of Ene-Ynes Tethered to
 Cyano/Aldehyde: Access to Naphtho[1,2-<i>b</i>]furans and
 Benzo[<i>g</i>]indoles.
;
_journal_issue 14
_journal_name_full 'The Journal of organic chemistry'
_journal_page_first 8959
_journal_page_last 8975
_journal_paper_doi 10.1021/acs.joc.9b00861
_journal_volume 84
_journal_year 2019
_chemical_formula_moiety 'C27 H24 N2 O3 S'
_chemical_formula_sum 'C27 H24 N2 O3 S'
_chemical_formula_weight 456.54
_space_group_crystal_system triclinic
_space_group_IT_number 2
_space_group_name_Hall '-P 1'
_space_group_name_H-M_alt 'P -1'
_atom_sites_solution_hydrogens mixed
_atom_sites_solution_primary dual
_audit_creation_date 2019-05-09
_audit_creation_method
;
Olex2 1.2
(compiled 2018.05.18 svn.r3508 for OlexSys, GUI svn.r5497)
;
_cell_angle_alpha 66.694(2)
_cell_angle_beta 82.606(2)
_cell_angle_gamma 70.197(2)
_cell_formula_units_Z 2
_cell_length_a 9.1850(5)
_cell_length_b 10.8127(6)
_cell_length_c 13.1573(7)
_cell_measurement_reflns_used 16949
_cell_measurement_temperature 298
_cell_measurement_theta_max 27.44
_cell_measurement_theta_min 2.18
_cell_volume 1129.10(11)
_computing_cell_refinement 'SAINT v8.34A (Bruker, 2013)'
_computing_data_reduction 'SAINT v8.34A (Bruker, 2013)'
_computing_molecular_graphics 'Olex2 (Dolomanov et al., 2009)'
_computing_publication_material 'Olex2 (Dolomanov et al., 2009)'
_computing_structure_refinement 'ShelXL (Sheldrick, 2015)'
_computing_structure_solution 'ShelXT (Sheldrick, 2015)'
_diffrn_ambient_temperature 298
_diffrn_measured_fraction_theta_full 0.998
_diffrn_measured_fraction_theta_max 0.996
_diffrn_measurement_device_type 'Bruker APEX-II CCD'
_diffrn_measurement_method '\f and \w scans'
_diffrn_radiation_type MoK\a
_diffrn_radiation_wavelength 0.71073
_diffrn_reflns_av_R_equivalents 0.0276
_diffrn_reflns_av_unetI/netI 0.0164
_diffrn_reflns_Laue_measured_fraction_full 0.998
_diffrn_reflns_Laue_measured_fraction_max 0.996
_diffrn_reflns_limit_h_max 11
_diffrn_reflns_limit_h_min -11
_diffrn_reflns_limit_k_max 13
_diffrn_reflns_limit_k_min -13
_diffrn_reflns_limit_l_max 17
_diffrn_reflns_limit_l_min -17
_diffrn_reflns_number 25612
_diffrn_reflns_point_group_measured_fraction_full 0.998
_diffrn_reflns_point_group_measured_fraction_max 0.996
_diffrn_reflns_theta_full 25.242
_diffrn_reflns_theta_max 27.449
_diffrn_reflns_theta_min 2.183
_diffrn_standards_number 0
_exptl_absorpt_coefficient_mu 0.176
_exptl_absorpt_correction_T_max 0.7456
_exptl_absorpt_correction_T_min 0.7041
_exptl_absorpt_correction_type multi-scan
_exptl_absorpt_process_details
'SADABS-2014/5 (Bruker,2014/5) was used for absorption correction. wR2(int) was 0.0653 before and 0.0379 after correction. The Ratio of minimum to maximum transmission is 0.9443. The \l/2 correction factor is 0.00150.'
_exptl_crystal_colour 'clear light yellow'
_exptl_crystal_colour_lustre clear
_exptl_crystal_colour_modifier light
_exptl_crystal_colour_primary yellow
_exptl_crystal_density_diffrn 1.343
_exptl_crystal_description block
_exptl_crystal_F_000 480
_exptl_crystal_size_max 0.48
_exptl_crystal_size_mid 0.32
_exptl_crystal_size_min 0.24
_refine_diff_density_max 0.403
_refine_diff_density_min -0.237
_refine_diff_density_rms 0.057
_refine_ls_extinction_method none
_refine_ls_goodness_of_fit_ref 1.060
_refine_ls_hydrogen_treatment constr
_refine_ls_matrix_type full
_refine_ls_number_parameters 301
_refine_ls_number_reflns 5136
_refine_ls_number_restraints 0
_refine_ls_restrained_S_all 1.060
_refine_ls_R_factor_all 0.0491
_refine_ls_R_factor_gt 0.0442
_refine_ls_shift/su_max 0.001
_refine_ls_shift/su_mean 0.000
_refine_ls_structure_factor_coef Fsqd
_refine_ls_weighting_details 'w=1/[\s^2^(Fo^2^)+(0.0759P)^2^+0.2611P] where P=(Fo^2^+2Fc^2^)/3'
_refine_ls_weighting_scheme calc
_refine_ls_wR_factor_gt 0.1218
_refine_ls_wR_factor_ref 0.1290
_reflns_Friedel_coverage 0.000
_reflns_number_gt 4593
_reflns_number_total 5136
_reflns_threshold_expression 'I > 2\s(I)'
_cod_data_source_file jo9b00861_si_004.cif
_cod_data_source_block cc_su_2_162b_0m_a
_cod_database_code 4034181
_shelx_shelxl_version_number 2018/3
_shelx_space_group_comment
;
The symmetry employed for this shelxl refinement is uniquely defined
by the following loop, which should always be used as a source of
symmetry information in preference to the above space-group names.
They are only intended as comments.
;
_shelx_estimated_absorpt_t_max 0.959
_shelx_estimated_absorpt_t_min 0.920
_olex2_refinement_description
;
1. Fixed Uiso
 At 1.2 times of:
  All C(H) groups, All C(H,H) groups, All N(H,H) groups
 At 1.5 times of:
  All C(H,H,H) groups
2.a Rotating group:
 N2(H2A,H2B)
2.b Secondary CH2 refined with riding coordinates:
 C20(H20A,H20B)
2.c Aromatic/amide H refined with riding coordinates:
 C1(H1), C5(H5), C7(H7), C8(H8), C9(H9), C10(H10), C14(H14), C15(H15),
 C17(H17), C18(H18), C22(H22), C23(H23), C24(H24), C26(H26)
2.d Idealised Me refined as rotating group:
 C19(H19A,H19B,H19C), C27(H27A,H27B,H27C)
;
_olex2_submission_special_instructions 'No special instructions were received'

loop_
_space_group_symop_operation_xyz
'x, y, z'
'-x, -y, -z'

loop_
_atom_site_label
_atom_site_type_symbol
_atom_site_fract_x
_atom_site_fract_y
_atom_site_fract_z
_atom_site_U_iso_or_equiv
_atom_site_adp_type
_atom_site_occupancy
_atom_site_site_symmetry_order
_atom_site_calc_flag
_atom_site_refinement_flags_posn
S1 S 0.34560(4) 0.82681(4) 0.36724(3) 0.04147(12) Uani 1 1 d .
O1 O 0.26810(12) 0.95607(12) 0.28090(10) 0.0532(3) Uani 1 1 d .
O2 O 0.25415(12) 0.76072(14) 0.45427(10) 0.0555(3) Uani 1 1 d .
O3 O 1.04699(19) 0.34505(15) 0.97015(11) 0.0776(4) Uani 1 1 d .
N1 N 0.47278(13) 0.85295(13) 0.43048(9) 0.0392(3) Uani 1 1 d .
N2 N 0.92811(16) 0.84816(17) 0.56011(12) 0.0558(3) Uani 1 1 d .
H2A H 0.922458 0.768075 0.609440 0.067 Uiso 1 1 d GR
H2B H 1.023899 0.838493 0.540669 0.067 Uiso 1 1 d GR
C1 C 0.48808(16) 0.78491(15) 0.54591(11) 0.0419(3) Uani 1 1 d .
H1 H 0.417410 0.744533 0.592425 0.050 Uiso 1 1 calc R
C2 C 0.61920(16) 0.78629(14) 0.57982(11) 0.0388(3) Uani 1 1 d .
C3 C 0.69529(15) 0.85666(13) 0.48175(11) 0.0360(3) Uani 1 1 d .
C4 C 0.83780(15) 0.88729(15) 0.46870(12) 0.0408(3) Uani 1 1 d .
C5 C 0.88018(16) 0.95825(15) 0.36419(13) 0.0451(3) Uani 1 1 d .
H5 H 0.971001 0.981470 0.354758 0.054 Uiso 1 1 calc R
C6 C 0.79157(16) 0.99775(14) 0.26990(12) 0.0407(3) Uani 1 1 d .
C7 C 0.8454(2) 1.06633(17) 0.16299(14) 0.0537(4) Uani 1 1 d .
H7 H 0.938395 1.085268 0.156644 0.064 Uiso 1 1 calc R
C8 C 0.7652(2) 1.10488(19) 0.07009(14) 0.0601(4) Uani 1 1 d .
H8 H 0.802874 1.149882 0.001072 0.072 Uiso 1 1 calc R
C9 C 0.6251(2) 1.07678(19) 0.07823(13) 0.0565(4) Uani 1 1 d .
H9 H 0.569931 1.103330 0.014396 0.068 Uiso 1 1 calc R
C10 C 0.56880(18) 1.01037(16) 0.17970(12) 0.0470(3) Uani 1 1 d .
H10 H 0.475730 0.992421 0.183452 0.056 Uiso 1 1 calc R
C11 C 0.64876(15) 0.96862(13) 0.27859(11) 0.0370(3) Uani 1 1 d .
C12 C 0.60557(14) 0.89652(13) 0.38925(11) 0.0353(3) Uani 1 1 d .
C13 C 0.46115(17) 0.70505(15) 0.30888(12) 0.0432(3) Uani 1 1 d .
C14 C 0.4051(2) 0.7041(2) 0.21731(15) 0.0614(4) Uani 1 1 d .
H14 H 0.310448 0.768310 0.185902 0.074 Uiso 1 1 calc R
C15 C 0.4930(3) 0.6051(2) 0.17271(17) 0.0752(6) Uani 1 1 d .
H15 H 0.455564 0.603028 0.111210 0.090 Uiso 1 1 calc R
C16 C 0.6341(3) 0.5100(2) 0.21721(17) 0.0692(5) Uani 1 1 d .
C17 C 0.6866(3) 0.5131(2) 0.30929(18) 0.0672(5) Uani 1 1 d .
H17 H 0.781476 0.449154 0.340405 0.081 Uiso 1 1 calc R
C18 C 0.6016(2) 0.60858(18) 0.35640(15) 0.0567(4) Uani 1 1 d .
H18 H 0.637932 0.608406 0.419266 0.068 Uiso 1 1 calc R
C19 C 0.7297(4) 0.4044(3) 0.1665(2) 0.1059(10) Uani 1 1 d .
H19A H 0.830206 0.415695 0.147868 0.159 Uiso 1 1 calc GR
H19B H 0.679008 0.420832 0.100776 0.159 Uiso 1 1 calc GR
H19C H 0.740443 0.309733 0.218620 0.159 Uiso 1 1 calc GR
C20 C 0.67002(17) 0.72037(16) 0.69904(12) 0.0446(3) Uani 1 1 d .
H20A H 0.581528 0.705644 0.745375 0.054 Uiso 1 1 calc R
H20B H 0.702877 0.787006 0.715233 0.054 Uiso 1 1 calc R
C21 C 0.80096(17) 0.57943(15) 0.73062(12) 0.0421(3) Uani 1 1 d .
C22 C 0.8492(2) 0.50391(19) 0.66131(15) 0.0589(4) Uani 1 1 d .
H22 H 0.804248 0.541150 0.591677 0.071 Uiso 1 1 calc R
C23 C 0.9636(3) 0.3739(2) 0.69560(16) 0.0673(5) Uani 1 1 d .
H23 H 0.994466 0.324310 0.648578 0.081 Uiso 1 1 calc R
C24 C 1.0333(2) 0.31583(17) 0.79816(15) 0.0564(4) Uani 1 1 d .
H24 H 1.110035 0.227924 0.820400 0.068 Uiso 1 1 calc R
C25 C 0.98708(19) 0.39050(17) 0.86711(13) 0.0507(4) Uani 1 1 d .
C26 C 0.87134(19) 0.52188(16) 0.83301(12) 0.0484(3) Uani 1 1 d .
H26 H 0.841041 0.571568 0.879969 0.058 Uiso 1 1 calc R
C27 C 1.1731(3) 0.2182(2) 1.00569(18) 0.0767(6) Uani 1 1 d .
H27A H 1.259634 0.229885 0.957754 0.115 Uiso 1 1 calc GR
H27B H 1.144147 0.141947 1.003411 0.115 Uiso 1 1 calc GR
H27C H 1.201155 0.196610 1.080053 0.115 Uiso 1 1 calc GR

loop_
_atom_site_aniso_label
_atom_site_aniso_U_11
_atom_site_aniso_U_22
_atom_site_aniso_U_33
_atom_site_aniso_U_23
_atom_site_aniso_U_13
_atom_site_aniso_U_12
S1 0.02903(18) 0.0483(2) 0.0440(2) -0.01280(15) 0.00034(13) -0.01398(14)
O1 0.0351(5) 0.0549(6) 0.0571(6) -0.0118(5) -0.0065(4) -0.0075(5)
O2 0.0375(5) 0.0749(8) 0.0544(6) -0.0172(6) 0.0072(5) -0.0290(5)
O3 0.0882(10) 0.0641(8) 0.0568(7) -0.0220(6) -0.0258(7) 0.0131(7)
N1 0.0317(5) 0.0452(6) 0.0400(6) -0.0143(5) 0.0036(4) -0.0147(5)
N2 0.0415(7) 0.0746(9) 0.0602(8) -0.0303(7) -0.0025(6) -0.0220(6)
C1 0.0368(7) 0.0469(7) 0.0398(7) -0.0148(6) 0.0053(5) -0.0141(6)
C2 0.0358(6) 0.0378(6) 0.0406(7) -0.0174(5) 0.0031(5) -0.0072(5)
C3 0.0315(6) 0.0329(6) 0.0438(7) -0.0183(5) 0.0022(5) -0.0066(5)
C4 0.0326(6) 0.0419(7) 0.0534(8) -0.0255(6) 0.0008(5) -0.0098(5)
C5 0.0337(6) 0.0451(7) 0.0621(9) -0.0242(7) 0.0063(6) -0.0169(6)
C6 0.0377(7) 0.0343(6) 0.0507(8) -0.0175(6) 0.0084(6) -0.0131(5)
C7 0.0522(9) 0.0508(8) 0.0599(9) -0.0180(7) 0.0147(7) -0.0270(7)
C8 0.0679(11) 0.0564(9) 0.0492(9) -0.0093(7) 0.0144(8) -0.0291(8)
C9 0.0617(10) 0.0561(9) 0.0429(8) -0.0077(7) -0.0002(7) -0.0207(8)
C10 0.0438(8) 0.0471(8) 0.0456(7) -0.0120(6) 0.0026(6) -0.0165(6)
C11 0.0339(6) 0.0312(6) 0.0437(7) -0.0143(5) 0.0051(5) -0.0092(5)
C12 0.0290(6) 0.0326(6) 0.0435(7) -0.0154(5) 0.0037(5) -0.0087(5)
C13 0.0451(7) 0.0418(7) 0.0433(7) -0.0119(6) 0.0027(6) -0.0205(6)
C14 0.0715(11) 0.0628(10) 0.0512(9) -0.0188(8) -0.0078(8) -0.0230(9)
C15 0.1105(18) 0.0723(13) 0.0556(10) -0.0288(9) 0.0027(11) -0.0396(13)
C16 0.0962(15) 0.0487(9) 0.0681(11) -0.0245(8) 0.0294(11) -0.0369(10)
C17 0.0650(11) 0.0473(9) 0.0823(13) -0.0239(9) 0.0059(9) -0.0119(8)
C18 0.0542(9) 0.0488(8) 0.0628(10) -0.0200(7) -0.0085(7) -0.0089(7)
C19 0.144(3) 0.0768(15) 0.112(2) -0.0582(15) 0.0493(19) -0.0441(17)
C20 0.0438(7) 0.0467(7) 0.0406(7) -0.0207(6) 0.0004(6) -0.0059(6)
C21 0.0438(7) 0.0403(7) 0.0411(7) -0.0167(6) 0.0016(5) -0.0108(6)
C22 0.0702(11) 0.0527(9) 0.0507(9) -0.0275(7) -0.0087(8) -0.0032(8)
C23 0.0835(13) 0.0514(9) 0.0649(11) -0.0347(8) -0.0030(9) -0.0025(9)
C24 0.0576(10) 0.0410(8) 0.0606(9) -0.0191(7) 0.0000(7) -0.0036(7)
C25 0.0522(9) 0.0455(8) 0.0468(8) -0.0141(6) -0.0036(6) -0.0086(7)
C26 0.0536(8) 0.0444(8) 0.0433(7) -0.0201(6) 0.0003(6) -0.0064(6)
C27 0.0743(13) 0.0603(11) 0.0690(12) -0.0101(9) -0.0215(10) 0.0016(10)

loop_
_atom_type_symbol
_atom_type_description
_atom_type_scat_dispersion_real
_atom_type_scat_dispersion_imag
_atom_type_scat_source
C C 0.0033 0.0016 'International Tables Vol C Tables 4.2.6.8 and 6.1.1.4'
H H 0.0000 0.0000 'International Tables Vol C Tables 4.2.6.8 and 6.1.1.4'
N N 0.0061 0.0033 'International Tables Vol C Tables 4.2.6.8 and 6.1.1.4'
O O 0.0106 0.0060 'International Tables Vol C Tables 4.2.6.8 and 6.1.1.4'
S S 0.1246 0.1234 'International Tables Vol C Tables 4.2.6.8 and 6.1.1.4'

loop_
_geom_angle_atom_site_label_1
_geom_angle_atom_site_label_2
_geom_angle_atom_site_label_3
_geom_angle
O1 S1 O2 118.00(7)
O1 S1 N1 109.90(7)
O1 S1 C13 109.13(7)
O2 S1 N1 105.02(6)
O2 S1 C13 109.83(7)
N1 S1 C13 104.00(6)
C25 O3 C27 117.99(16)
C1 N1 S1 118.33(9)
C1 N1 C12 107.83(11)
C12 N1 S1 130.80(10)
H2A N2 H2B 108.7
C4 N2 H2A 109.8
C4 N2 H2B 110.1
N1 C1 H1 124.8
C2 C1 N1 110.46(12)
C2 C1 H1 124.8
C1 C2 C3 106.73(12)
C1 C2 C20 123.50(13)
C3 C2 C20 129.75(13)
C4 C3 C2 130.88(13)
C12 C3 C2 108.91(12)
C12 C3 C4 120.21(12)
N2 C4 C3 120.75(14)
C5 C4 N2 121.38(14)
C5 C4 C3 117.85(13)
C4 C5 H5 118.7
C4 C5 C6 122.53(13)
C6 C5 H5 118.7
C5 C6 C7 119.72(14)
C5 C6 C11 121.69(13)
C7 C6 C11 118.58(14)
C6 C7 H7 119.1
C8 C7 C6 121.83(15)
C8 C7 H7 119.1
C7 C8 H8 120.1
C7 C8 C9 119.78(15)
C9 C8 H8 120.1
C8 C9 H9 119.8
C10 C9 C8 120.45(16)
C10 C9 H9 119.8
C9 C10 H10 119.2
C9 C10 C11 121.56(15)
C11 C10 H10 119.2
C6 C11 C12 114.62(13)
C10 C11 C6 117.80(13)
C10 C11 C12 127.57(13)
N1 C12 C11 130.88(12)
C3 C12 N1 106.04(11)
C3 C12 C11 123.07(12)
C14 C13 S1 118.00(13)
C14 C13 C18 120.81(16)
C18 C13 S1 121.14(12)
C13 C14 H14 120.7
C13 C14 C15 118.52(19)
C15 C14 H14 120.7
C14 C15 H15 119.1
C16 C15 C14 121.70(19)
C16 C15 H15 119.1
C15 C16 C19 121.0(2)
C17 C16 C15 118.36(18)
C17 C16 C19 120.6(2)
C16 C17 H17 119.3
C16 C17 C18 121.5(2)
C18 C17 H17 119.3
C13 C18 H18 120.4
C17 C18 C13 119.13(17)
C17 C18 H18 120.4
C16 C19 H19A 109.5
C16 C19 H19B 109.5
C16 C19 H19C 109.5
H19A C19 H19B 109.5
H19A C19 H19C 109.5
H19B C19 H19C 109.5
C2 C20 H20A 108.5
C2 C20 H20B 108.5
C2 C20 C21 115.06(11)
H20A C20 H20B 107.5
C21 C20 H20A 108.5
C21 C20 H20B 108.5
C22 C21 C20 122.35(13)
C26 C21 C20 119.15(13)
C26 C21 C22 118.47(14)
C21 C22 H22 119.9
C23 C22 C21 120.17(16)
C23 C22 H22 119.9
C22 C23 H23 119.3
C22 C23 C24 121.43(16)
C24 C23 H23 119.3
C23 C24 H24 120.6
C25 C24 C23 118.81(15)
C25 C24 H24 120.6
O3 C25 C24 124.53(15)
O3 C25 C26 115.43(14)
C24 C25 C26 120.04(15)
C21 C26 C25 121.07(14)
C21 C26 H26 119.5
C25 C26 H26 119.5
O3 C27 H27A 109.5
O3 C27 H27B 109.5
O3 C27 H27C 109.5
H27A C27 H27B 109.5
H27A C27 H27C 109.5
H27B C27 H27C 109.5

loop_
_geom_bond_atom_site_label_1
_geom_bond_atom_site_label_2
_geom_bond_distance
S1 O1 1.4241(11)
S1 O2 1.4280(11)
S1 N1 1.6723(12)
S1 C13 1.7587(16)
O3 C25 1.365(2)
O3 C27 1.413(2)
N1 C1 1.4031(18)
N1 C12 1.4215(16)
N2 H2A 0.8666
N2 H2B 0.8668
N2 C4 1.3892(19)
C1 H1 0.9300
C1 C2 1.344(2)
C2 C3 1.4435(18)
C2 C20 1.5050(19)
C3 C4 1.4295(18)
C3 C12 1.3958(18)
C4 C5 1.364(2)
C5 H5 0.9300
C5 C6 1.410(2)
C6 C7 1.420(2)
C6 C11 1.4302(19)
C7 H7 0.9300
C7 C8 1.353(3)
C8 H8 0.9300
C8 C9 1.401(3)
C9 H9 0.9300
C9 C10 1.371(2)
C10 H10 0.9300
C10 C11 1.412(2)
C11 C12 1.4310(18)
C13 C14 1.375(2)
C13 C18 1.387(2)
C14 H14 0.9300
C14 C15 1.390(3)
C15 H15 0.9300
C15 C16 1.377(3)
C16 C17 1.376(3)
C16 C19 1.515(3)
C17 H17 0.9300
C17 C18 1.377(3)
C18 H18 0.9300
C19 H19A 0.9600
C19 H19B 0.9600
C19 H19C 0.9600
C20 H20A 0.9700
C20 H20B 0.9700
C20 C21 1.526(2)
C21 C22 1.391(2)
C21 C26 1.381(2)
C22 H22 0.9300
C22 C23 1.380(2)
C23 H23 0.9300
C23 C24 1.380(3)
C24 H24 0.9300
C24 C25 1.380(2)
C25 C26 1.395(2)
C26 H26 0.9300
C27 H27A 0.9600
C27 H27B 0.9600
C27 H27C 0.9600
